data_9017614
loop_
_publ_author_name
'Andrade, M. B.'
'Atencio, D.'
'Persiano, A. I. C.'
'Ellena, J.'

_publ_section_title
;
 Fluorcalciomicrolite, (Ca,Na,_)2Ta2O6F, a new microlite-group mineral
 from Volta Grande pegmatite, Nazareno, Minas Gerais, Brazil
;
_journal_name_full 'Mineralogical Magazine'
_journal_page_first 2989
_journal_page_last 2996
_journal_volume 77
_journal_year 2013
_chemical_compound_source 'Volta Grande pegmatite, Nazareno, Minas Gerais, Brazil'
_chemical_formula_sum 'Ca1.06 F0.79 H0.27 Na0.82 Nb0.21 O6.21 Ta1.79'
_chemical_name_mineral Fluorcalciomicrolite
_space_group_IT_number 227
_space_group_name_Hall '-F 4vw 2vw 3'
_space_group_name_H-M_alt 'F d -3 m :2'
_symmetry_space_group_name_H-M 'F d -3 m :2'
_cell_angle_alpha 90
_cell_angle_beta 90
_cell_angle_gamma 90
_cell_length_a 10.4191
_cell_length_b 10.4191
_cell_length_c 10.4191
_cell_volume 1131.073
_database_code_amcsd 0019993
_exptl_crystal_density_diffrn 6.100
_cod_data_source_file inputs/fixed/downloads/18/18521.cif
_cod_data_source_block 18521
_cod_original_sg_symbol_H-M 'F d -3 m'
_cod_original_formula_sum 'Ca1.06 Na.82 (Ta1.79 Nb.21) O6.21 F.79 H.27'
_cod_database_code 9017614

loop_
_space_group_symop_operation_xyz
x,y,z
x,1/2+y,1/2+z
1/2+x,y,1/2+z
1/2+x,1/2+y,z
3/4+z,1/2-x,1/4+y
3/4+z,-x,3/4+y
1/4+z,1/2-x,3/4+y
1/4+z,-x,1/4+y
3/4-y,1/2+z,1/4-x
3/4-y,+z,3/4-x
1/4-y,1/2+z,3/4-x
1/4-y,+z,1/4-x
3/4+x,1/2-y,1/4+z
3/4+x,-y,3/4+z
1/4+x,1/2-y,3/4+z
1/4+x,-y,1/4+z
3/4-z,1/2+x,1/4-y
3/4-z,+x,3/4-y
1/4-z,1/2+x,3/4-y
1/4-z,+x,1/4-y
3/4+y,1/2-z,1/4+x
3/4+y,-z,3/4+x
1/4+y,1/2-z,3/4+x
1/4+y,-z,1/4+x
3/4-x,1/2+y,1/4-z
3/4-x,+y,3/4-z
1/4-x,1/2+y,3/4-z
1/4-x,+y,1/4-z
1/2+x,3/4-z,1/4-y
1/2+x,1/4-z,3/4-y
+x,3/4-z,3/4-y
+x,1/4-z,1/4-y
1/2-z,3/4+y,1/4+x
1/2-z,1/4+y,3/4+x
-z,3/4+y,3/4+x
-z,1/4+y,1/4+x
1/2+y,3/4-x,1/4-z
1/2+y,1/4-x,3/4-z
+y,3/4-x,3/4-z
+y,1/4-x,1/4-z
1/2-x,3/4+z,1/4+y
1/2-x,1/4+z,3/4+y
-x,3/4+z,3/4+y
-x,1/4+z,1/4+y
1/2+z,3/4-y,1/4-x
1/2+z,1/4-y,3/4-x
+z,3/4-y,3/4-x
+z,1/4-y,1/4-x
1/2-y,3/4+x,1/4+z
1/2-y,1/4+x,3/4+z
-y,3/4+x,3/4+z
-y,1/4+x,1/4+z
x,1/2+z,1/2+y
x,+z,+y
1/2+x,1/2+z,+y
1/2+x,+z,1/2+y
-z,1/2-y,1/2-x
-z,-y,-x
1/2-z,1/2-y,-x
1/2-z,-y,1/2-x
y,1/2+x,1/2+z
y,+x,+z
1/2+y,1/2+x,+z
1/2+y,+x,1/2+z
-x,1/2-z,1/2-y
-x,-z,-y
1/2-x,1/2-z,-y
1/2-x,-z,1/2-y
z,1/2+y,1/2+x
z,+y,+x
1/2+z,1/2+y,+x
1/2+z,+y,1/2+x
-y,1/2-x,1/2-z
-y,-x,-z
1/2-y,1/2-x,-z
1/2-y,-x,1/2-z
3/4+z,1/4+x,1/2-y
3/4+z,3/4+x,-y
1/4+z,1/4+x,-y
1/4+z,3/4+x,1/2-y
3/4-y,1/4-z,1/2+x
3/4-y,3/4-z,+x
1/4-y,1/4-z,+x
1/4-y,3/4-z,1/2+x
3/4+x,1/4+y,1/2-z
3/4+x,3/4+y,-z
1/4+x,1/4+y,-z
1/4+x,3/4+y,1/2-z
3/4-z,1/4-x,1/2+y
3/4-z,3/4-x,+y
1/4-z,1/4-x,+y
1/4-z,3/4-x,1/2+y
3/4+y,1/4+z,1/2-x
3/4+y,3/4+z,-x
1/4+y,1/4+z,-x
1/4+y,3/4+z,1/2-x
3/4-x,1/4-y,1/2+z
3/4-x,3/4-y,+z
1/4-x,1/4-y,+z
1/4-x,3/4-y,1/2+z
-z,3/4+x,3/4+y
-z,1/4+x,1/4+y
1/2-z,3/4+x,1/4+y
1/2-z,1/4+x,3/4+y
y,3/4-z,3/4-x
y,1/4-z,1/4-x
1/2+y,3/4-z,1/4-x
1/2+y,1/4-z,3/4-x
-x,3/4+y,3/4+z
-x,1/4+y,1/4+z
1/2-x,3/4+y,1/4+z
1/2-x,1/4+y,3/4+z
z,3/4-x,3/4-y
z,1/4-x,1/4-y
1/2+z,3/4-x,1/4-y
1/2+z,1/4-x,3/4-y
-y,3/4+z,3/4+x
-y,1/4+z,1/4+x
1/2-y,3/4+z,1/4+x
1/2-y,1/4+z,3/4+x
x,3/4-y,3/4-z
x,1/4-y,1/4-z
1/2+x,3/4-y,1/4-z
1/2+x,1/4-y,3/4-z
1/4-x,1/2+z,3/4-y
1/4-x,+z,1/4-y
3/4-x,1/2+z,1/4-y
3/4-x,+z,3/4-y
1/4+z,1/2-y,3/4+x
1/4+z,-y,1/4+x
3/4+z,1/2-y,1/4+x
3/4+z,-y,3/4+x
1/4-y,1/2+x,3/4-z
1/4-y,+x,1/4-z
3/4-y,1/2+x,1/4-z
3/4-y,+x,3/4-z
1/4+x,1/2-z,3/4+y
1/4+x,-z,1/4+y
3/4+x,1/2-z,1/4+y
3/4+x,-z,3/4+y
1/4-z,1/2+y,3/4-x
1/4-z,+y,1/4-x
3/4-z,1/2+y,1/4-x
3/4-z,+y,3/4-x
1/4+y,1/2-x,3/4+z
1/4+y,-x,1/4+z
3/4+y,1/2-x,1/4+z
3/4+y,-x,3/4+z
3/4-x,3/4-z,y
3/4-x,1/4-z,1/2+y
1/4-x,3/4-z,1/2+y
1/4-x,1/4-z,y
3/4+z,3/4+y,-x
3/4+z,1/4+y,1/2-x
1/4+z,3/4+y,1/2-x
1/4+z,1/4+y,-x
3/4-y,3/4-x,z
3/4-y,1/4-x,1/2+z
1/4-y,3/4-x,1/2+z
1/4-y,1/4-x,z
3/4+x,3/4+z,-y
3/4+x,1/4+z,1/2-y
1/4+x,3/4+z,1/2-y
1/4+x,1/4+z,-y
3/4-z,3/4-y,x
3/4-z,1/4-y,1/2+x
1/4-z,3/4-y,1/2+x
1/4-z,1/4-y,x
3/4+y,3/4+x,-z
3/4+y,1/4+x,1/2-z
1/4+y,3/4+x,1/2-z
1/4+y,1/4+x,-z
-z,-x,-y
-z,1/2-x,1/2-y
1/2-z,-x,1/2-y
1/2-z,1/2-x,-y
y,z,x
y,1/2+z,1/2+x
1/2+y,z,1/2+x
1/2+y,1/2+z,x
-x,-y,-z
-x,1/2-y,1/2-z
1/2-x,-y,1/2-z
1/2-x,1/2-y,-z
z,x,y
z,1/2+x,1/2+y
1/2+z,x,1/2+y
1/2+z,1/2+x,y
-y,-z,-x
-y,1/2-z,1/2-x
1/2-y,-z,1/2-x
1/2-y,1/2-z,-x

loop_
_atom_site_aniso_label
_atom_site_aniso_U_11
_atom_site_aniso_U_22
_atom_site_aniso_U_33
_atom_site_aniso_U_12
_atom_site_aniso_U_13
_atom_site_aniso_U_23
CaA 0.01300 0.01300 0.01300 -0.00410 -0.00410 -0.00410
NaA 0.01300 0.01300 0.01300 -0.00410 -0.00410 -0.00410
TaB 0.00438 0.00438 0.00438 -0.00062 -0.00062 -0.00062
NbB 0.00438 0.00438 0.00438 -0.00062 -0.00062 -0.00062
OX 0.00820 0.00820 0.00970 0.00510 0.00000 0.00000
O-HX 0.00820 0.00820 0.00970 0.00510 0.00000 0.00000
FY 0.01210 0.01210 0.01210 0.00000 0.00000 0.00000
O-HY 0.01210 0.01210 0.01210 0.00000 0.00000 0.00000

loop_
_atom_site_label
_atom_site_fract_x
_atom_site_fract_y
_atom_site_fract_z
_atom_site_occupancy
_atom_site_U_iso_or_equiv
_atom_site_type_symbol
_atom_site_attached_hydrogens
CaA 0.00000 0.00000 0.50000 0.53000 0.01300 Ca 0
NaA 0.00000 0.00000 0.50000 0.41000 0.01300 Na 0
TaB 0.00000 0.00000 0.00000 0.89500 0.00438 Ta 0
NbB 0.00000 0.00000 0.00000 0.10500 0.00438 Nb 0
OX 0.12500 0.12500 0.31830 0.99000 0.00870 O 0
O-HX 0.12500 0.12500 0.31830 0.01000 0.00870 O 0
FY 0.12500 0.12500 0.62500 0.79000 0.01210 F 0
O-HY 0.12500 0.12500 0.62500 0.21000 0.01210 O 0

loop_
_cod_changelog_entry_id
_cod_changelog_entry_author
_cod_changelog_entry_date
_cod_changelog_entry_text
1
;cod-tools version 3.8.0
Id: cif_guess_AMCSD_atom_types 9581 2023-05-17 12:35:41Z saulius
;
2023-05-23T09:23:30+03:00
;Derived atom types and hydrogen counts
from atom names that follow the AMCSD naming convention
(Wat == water, O-H == hydroxyl).
;

loop_
_cod_related_entry_id
_cod_related_entry_database
_cod_related_entry_code
1 AMCSD 0019993

_cell_formula_units_Z 8
